data_4062809
loop_
_publ_author_name
'Gauthier, S\'ebastien'
'Scopelliti, Rosario'
'Severin, Kay'

_publ_section_title
;
A Heterobimetallic Rh(I)-Ru(II) Catalyst for the Oppenauer-Type Oxidation
of Primary and Secondary Alcohols Under Mild Conditions
;
_journal_name_full Organometallics
_journal_paper_doi 10.1021/om049671m
_journal_year 2004
_chemical_formula_moiety 'C68 H56 Cl3 O2 P2 Rh Ru, C3 H6 O, 0.5(C H2 Cl2)'
_chemical_formula_sum 'C71.5 H63 Cl4 O3 P2 Rh Ru'
_chemical_formula_weight 1377.94
_space_group_IT_number 14
_symmetry_cell_setting monoclinic
_symmetry_space_group_name_Hall '-P 2yn'
_symmetry_space_group_name_H-M 'P 1 21/n 1'
_cell_angle_alpha 90.00
_cell_angle_beta 101.74(2)
_cell_angle_gamma 90.00
_cell_formula_units_Z 4
_cell_length_a 13.620(4)
_cell_length_b 21.2001(15)
_cell_length_c 22.096(6)
_cell_measurement_temperature 140(2)
_cell_volume 6246(3)
_diffrn_ambient_temperature 140(2)
_exptl_crystal_density_diffrn 1.465
_cod_depositor_comments
;
The following automatic conversions were performed:
'_symmetry_cell_setting' value 'Monoclinic' changed to 'monoclinic'
according to '/home/saulius/struct/CIF-dictionaries/cif_core.dic'
dictionary named 'cif_core.dic' version 2.4.1 from 2010-06-29.

Automatic conversion script
Id: cif_fix_enum 1527 2010-12-29 10:47:43Z saulius 
;
_cod_original_sg_symbol_H-M 'P 21/n'
_cod_original_formula_sum 'C71.50 H63 Cl4 O3 P2 Rh Ru'
_cod_database_code 4062809

loop_
_symmetry_equiv_pos_as_xyz
'x, y, z'
'-x+1/2, y+1/2, -z+1/2'
'-x, -y, -z'
'x-1/2, -y-1/2, z-1/2'

loop_
_atom_site_label
_atom_site_type_symbol
_atom_site_fract_x
_atom_site_fract_y
_atom_site_fract_z
_atom_site_U_iso_or_equiv
_atom_site_adp_type
_atom_site_occupancy
_atom_site_symmetry_multiplicity
_atom_site_calc_flag
_atom_site_refinement_flags
_atom_site_disorder_assembly
_atom_site_disorder_group
Rh1 Rh 0.66533(3) 0.117030(17) 0.28429(2) 0.03416(12) Uani 1 1 d . . .
Ru1 Ru 0.43073(3) 0.077762(18) 0.27174(2) 0.03369(12) Uani 1 1 d . . .
Cl1 Cl 0.50938(10) 0.17926(5) 0.25620(6) 0.0385(3) Uani 1 1 d . . .
Cl2 Cl 0.57261(10) 0.06443(5) 0.35522(6) 0.0365(3) Uani 1 1 d . . .
Cl3 Cl 0.55924(10) 0.03702(5) 0.21538(6) 0.0389(3) Uani 1 1 d . . .
P1 P 0.33766(11) 0.13447(6) 0.33091(7) 0.0365(3) Uani 1 1 d . . .
P2 P 0.37229(11) -0.02534(6) 0.27403(7) 0.0356(3) Uani 1 1 d . . .
O1 O 0.3161(3) 0.09415(16) 0.19319(18) 0.0411(9) Uani 1 1 d . . .
O2 O 0.8373(3) 0.05439(16) 0.21331(18) 0.0411(9) Uani 1 1 d . . .
C1 C 0.3096(5) 0.1133(3) 0.1399(3) 0.0512(15) Uani 1 1 d . . .
C2 C 0.2079(6) 0.1186(3) 0.0998(3) 0.071(2) Uani 1 1 d . . .
H2A H 0.2029 0.0901 0.0644 0.107 Uiso 1 1 calc R . .
H2B H 0.1967 0.1621 0.0850 0.107 Uiso 1 1 calc R . .
H2C H 0.1572 0.1072 0.1236 0.107 Uiso 1 1 calc R . .
C3 C 0.3980(6) 0.1305(3) 0.1119(4) 0.071(2) Uani 1 1 d . . .
H3A H 0.4598 0.1150 0.1385 0.106 Uiso 1 1 calc R . .
H3B H 0.4016 0.1765 0.1081 0.106 Uiso 1 1 calc R . .
H3C H 0.3902 0.1112 0.0709 0.106 Uiso 1 1 calc R . .
C4 C 0.8155(4) 0.0948(2) 0.2488(3) 0.0369(12) Uani 1 1 d . . .
C5 C 0.7687(4) 0.1581(2) 0.2319(3) 0.0357(12) Uani 1 1 d . . .
C6 C 0.7703(4) 0.1919(2) 0.2897(3) 0.0364(12) Uani 1 1 d . . .
C7 C 0.8004(4) 0.1497(2) 0.3412(3) 0.0362(12) Uani 1 1 d . . .
C8 C 0.8183(4) 0.0880(2) 0.3157(3) 0.0360(12) Uani 1 1 d . . .
C9 C 0.7467(4) 0.1846(2) 0.1696(3) 0.0393(12) Uani 1 1 d . . .
C10 C 0.8126(5) 0.1716(3) 0.1301(3) 0.0469(14) Uani 1 1 d . . .
H10 H 0.8678 0.1441 0.1435 0.056 Uiso 1 1 calc R . .
C11 C 0.7983(5) 0.1985(3) 0.0717(3) 0.0552(16) Uani 1 1 d . . .
H11 H 0.8437 0.1895 0.0455 0.066 Uiso 1 1 calc R . .
C12 C 0.7179(6) 0.2386(3) 0.0515(3) 0.0547(17) Uani 1 1 d . . .
H12 H 0.7081 0.2572 0.0116 0.066 Uiso 1 1 calc R . .
C13 C 0.6521(5) 0.2512(2) 0.0900(3) 0.0515(16) Uani 1 1 d . . .
H13 H 0.5965 0.2783 0.0761 0.062 Uiso 1 1 calc R . .
C14 C 0.6657(5) 0.2249(2) 0.1486(3) 0.0453(14) Uani 1 1 d . . .
H14 H 0.6199 0.2344 0.1746 0.054 Uiso 1 1 calc R . .
C15 C 0.7522(4) 0.2608(2) 0.2958(3) 0.0368(12) Uani 1 1 d . . .
C16 C 0.8138(4) 0.3033(2) 0.2723(3) 0.0422(13) Uani 1 1 d . . .
H16 H 0.8618 0.2885 0.2500 0.051 Uiso 1 1 calc R . .
C17 C 0.8037(4) 0.3680(2) 0.2822(3) 0.0460(14) Uani 1 1 d . . .
H17 H 0.8454 0.3972 0.2667 0.055 Uiso 1 1 calc R . .
C18 C 0.7335(5) 0.3897(2) 0.3143(3) 0.0470(14) Uani 1 1 d . . .
H18 H 0.7276 0.4337 0.3209 0.056 Uiso 1 1 calc R . .
C19 C 0.6715(5) 0.3479(2) 0.3370(3) 0.0454(14) Uani 1 1 d . . .
H19 H 0.6221 0.3630 0.3582 0.054 Uiso 1 1 calc R . .
C20 C 0.6828(5) 0.2831(2) 0.3284(3) 0.0433(13) Uani 1 1 d . . .
H20 H 0.6422 0.2541 0.3451 0.052 Uiso 1 1 calc R . .
C21 C 0.8192(4) 0.1668(2) 0.4080(3) 0.0362(12) Uani 1 1 d . . .
C22 C 0.8729(5) 0.2215(2) 0.4276(3) 0.0462(14) Uani 1 1 d . . .
H22 H 0.8960 0.2478 0.3985 0.055 Uiso 1 1 calc R . .
C23 C 0.8926(5) 0.2377(3) 0.4900(3) 0.0569(17) Uani 1 1 d . . .
H23 H 0.9302 0.2746 0.5035 0.068 Uiso 1 1 calc R . .
C24 C 0.8576(5) 0.1999(3) 0.5329(3) 0.0549(16) Uani 1 1 d . . .
H24 H 0.8692 0.2119 0.5752 0.066 Uiso 1 1 calc R . .
C25 C 0.8059(5) 0.1452(3) 0.5133(3) 0.0477(14) Uani 1 1 d . . .
H25 H 0.7837 0.1187 0.5425 0.057 Uiso 1 1 calc R . .
C26 C 0.7861(4) 0.1285(2) 0.4513(3) 0.0421(13) Uani 1 1 d . . .
H26 H 0.7498 0.0909 0.4382 0.051 Uiso 1 1 calc R . .
C27 C 0.8585(4) 0.0303(2) 0.3501(3) 0.0350(11) Uani 1 1 d . . .
C28 C 0.8155(4) -0.0285(2) 0.3324(3) 0.0401(12) Uani 1 1 d . . .
H28 H 0.7557 -0.0309 0.3017 0.048 Uiso 1 1 calc R . .
C29 C 0.8591(4) -0.0826(2) 0.3592(3) 0.0425(13) Uani 1 1 d . . .
H29 H 0.8290 -0.1223 0.3473 0.051 Uiso 1 1 calc R . .
C30 C 0.9474(5) -0.0796(3) 0.4037(3) 0.0481(14) Uani 1 1 d . . .
H30 H 0.9770 -0.1173 0.4220 0.058 Uiso 1 1 calc R . .
C31 C 0.9927(5) -0.0220(3) 0.4215(3) 0.0493(15) Uani 1 1 d . . .
H31 H 1.0533 -0.0201 0.4517 0.059 Uiso 1 1 calc R . .
C32 C 0.9470(4) 0.0335(3) 0.3941(3) 0.0437(13) Uani 1 1 d . . .
H32 H 0.9770 0.0733 0.4058 0.052 Uiso 1 1 calc R . .
C33 C 0.4003(4) 0.2047(2) 0.3728(3) 0.0387(12) Uani 1 1 d . . .
C34 C 0.4945(4) 0.1989(2) 0.4099(3) 0.0423(13) Uani 1 1 d . . .
H34 H 0.5284 0.1596 0.4117 0.051 Uiso 1 1 calc R . .
C35 C 0.5411(5) 0.2496(3) 0.4448(3) 0.0465(14) Uani 1 1 d . . .
H35 H 0.6063 0.2448 0.4697 0.056 Uiso 1 1 calc R . .
C36 C 0.4917(5) 0.3065(3) 0.4429(3) 0.0538(16) Uani 1 1 d . . .
H36 H 0.5231 0.3415 0.4659 0.065 Uiso 1 1 calc R . .
C37 C 0.3965(6) 0.3123(3) 0.4075(4) 0.069(2) Uani 1 1 d . . .
H37 H 0.3621 0.3513 0.4070 0.083 Uiso 1 1 calc R . .
C38 C 0.3502(5) 0.2622(3) 0.3726(3) 0.0587(18) Uani 1 1 d . . .
H38 H 0.2843 0.2671 0.3486 0.070 Uiso 1 1 calc R . .
C39 C 0.2250(4) 0.1712(2) 0.2826(3) 0.0389(12) Uani 1 1 d . . .
C40 C 0.2428(5) 0.2139(2) 0.2372(3) 0.0449(14) Uani 1 1 d . . .
H40 H 0.3097 0.2240 0.2345 0.054 Uiso 1 1 calc R . .
C41 C 0.1638(5) 0.2412(3) 0.1966(3) 0.0540(16) Uani 1 1 d . . .
H41 H 0.1769 0.2697 0.1659 0.065 Uiso 1 1 calc R . .
C42 C 0.0645(5) 0.2274(3) 0.2001(3) 0.0536(16) Uani 1 1 d . . .
H42 H 0.0095 0.2466 0.1730 0.064 Uiso 1 1 calc R . .
C43 C 0.0502(5) 0.1851(3) 0.2439(3) 0.0569(17) Uani 1 1 d . . .
H43 H -0.0167 0.1747 0.2463 0.068 Uiso 1 1 calc R . .
C44 C 0.1267(4) 0.1568(2) 0.2848(3) 0.0442(13) Uani 1 1 d . . .
H44 H 0.1123 0.1276 0.3144 0.053 Uiso 1 1 calc R . .
C45 C 0.2969(4) 0.0982(2) 0.3970(3) 0.0385(12) Uani 1 1 d . . .
C46 C 0.2248(4) 0.1267(2) 0.4261(3) 0.0436(13) Uani 1 1 d . . .
H46 H 0.1928 0.1647 0.4100 0.052 Uiso 1 1 calc R . .
C47 C 0.2007(5) 0.0992(3) 0.4781(3) 0.0497(15) Uani 1 1 d . . .
H47 H 0.1506 0.1177 0.4967 0.060 Uiso 1 1 calc R . .
C48 C 0.2490(5) 0.0452(3) 0.5030(3) 0.0519(16) Uani 1 1 d . . .
H48 H 0.2320 0.0265 0.5386 0.062 Uiso 1 1 calc R . .
C49 C 0.3220(5) 0.0184(3) 0.4762(3) 0.0520(16) Uani 1 1 d . . .
H49 H 0.3563 -0.0182 0.4941 0.062 Uiso 1 1 calc R . .
C50 C 0.3459(5) 0.0442(2) 0.4234(3) 0.0448(14) Uani 1 1 d . . .
H50 H 0.3959 0.0250 0.4052 0.054 Uiso 1 1 calc R . .
C51 C 0.2396(4) -0.0427(2) 0.2712(3) 0.0399(12) Uani 1 1 d . . .
C52 C 0.1705(5) 0.0054(3) 0.2677(3) 0.0487(15) Uani 1 1 d . . .
H52 H 0.1930 0.0479 0.2688 0.058 Uiso 1 1 calc R . .
C53 C 0.0689(5) -0.0065(3) 0.2627(4) 0.0614(19) Uani 1 1 d . . .
H53 H 0.0229 0.0273 0.2618 0.074 Uiso 1 1 calc R . .
C54 C 0.0355(5) -0.0687(3) 0.2589(3) 0.0597(17) Uani 1 1 d . . .
H54 H -0.0339 -0.0775 0.2553 0.072 Uiso 1 1 calc R . .
C55 C 0.1021(5) -0.1173(3) 0.2605(3) 0.0549(16) Uani 1 1 d . . .
H55 H 0.0790 -0.1597 0.2577 0.066 Uiso 1 1 calc R . .
C56 C 0.2036(5) -0.1045(3) 0.2660(3) 0.0554(17) Uani 1 1 d . . .
H56 H 0.2493 -0.1385 0.2662 0.066 Uiso 1 1 calc R . .
C57 C 0.4386(4) -0.0754(2) 0.3372(3) 0.0342(11) Uani 1 1 d . . .
C58 C 0.3900(4) -0.1009(2) 0.3815(3) 0.0427(13) Uani 1 1 d . . .
H58 H 0.3207 -0.0930 0.3792 0.051 Uiso 1 1 calc R . .
C59 C 0.4440(5) -0.1384(3) 0.4296(3) 0.0474(14) Uani 1 1 d . . .
H59 H 0.4116 -0.1547 0.4604 0.057 Uiso 1 1 calc R . .
C60 C 0.5437(5) -0.1514(2) 0.4320(3) 0.0477(14) Uani 1 1 d . . .
H60 H 0.5793 -0.1778 0.4637 0.057 Uiso 1 1 calc R . .
C61 C 0.5922(5) -0.1264(2) 0.3887(3) 0.0447(13) Uani 1 1 d . . .
H61 H 0.6610 -0.1355 0.3907 0.054 Uiso 1 1 calc R . .
C62 C 0.5407(4) -0.0877(2) 0.3420(3) 0.0401(13) Uani 1 1 d . . .
H62 H 0.5753 -0.0694 0.3131 0.048 Uiso 1 1 calc R . .
C63 C 0.3830(4) -0.0718(2) 0.2042(3) 0.0414(13) Uani 1 1 d . . .
C64 C 0.4285(4) -0.1298(3) 0.2054(3) 0.0489(14) Uani 1 1 d . . .
H64 H 0.4637 -0.1465 0.2436 0.059 Uiso 1 1 calc R . .
C65 C 0.4235(5) -0.1644(3) 0.1509(3) 0.0585(17) Uani 1 1 d . . .
H65 H 0.4554 -0.2044 0.1526 0.070 Uiso 1 1 calc R . .
C66 C 0.3733(6) -0.1415(3) 0.0953(3) 0.0634(19) Uani 1 1 d . . .
H66 H 0.3718 -0.1647 0.0584 0.076 Uiso 1 1 calc R . .
C67 C 0.3245(7) -0.0840(3) 0.0937(3) 0.068(2) Uani 1 1 d . . .
H67 H 0.2874 -0.0680 0.0557 0.082 Uiso 1 1 calc R . .
C68 C 0.3301(6) -0.0501(3) 0.1475(3) 0.0564(17) Uani 1 1 d . . .
H68 H 0.2967 -0.0106 0.1458 0.068 Uiso 1 1 calc R . .
O3 O 0.2912(7) 0.0433(4) -0.0157(4) 0.125(3) Uani 1 1 d . . .
C69 C 0.3452(8) 0.0218(4) -0.0479(4) 0.086(3) Uani 1 1 d . . .
C70 C 0.3348(8) -0.0422(4) -0.0746(4) 0.094(3) Uani 1 1 d . . .
H70A H 0.2818 -0.0649 -0.0595 0.141 Uiso 1 1 calc R . .
H70B H 0.3984 -0.0649 -0.0622 0.141 Uiso 1 1 calc R . .
H70C H 0.3173 -0.0393 -0.1198 0.141 Uiso 1 1 calc R . .
C71 C 0.4259(8) 0.0598(5) -0.0637(5) 0.110(4) Uani 1 1 d . . .
H71A H 0.4228 0.1026 -0.0476 0.165 Uiso 1 1 calc R . .
H71B H 0.4184 0.0614 -0.1088 0.165 Uiso 1 1 calc R . .
H71C H 0.4907 0.0408 -0.0454 0.165 Uiso 1 1 calc R . .
Cl4 Cl 0.5602(10) 0.5658(6) 0.4637(6) 0.248(5) Uiso 0.50 1 d PD . .
Cl5 Cl 0.4523(12) 0.4718(7) 0.4005(8) 0.307(7) Uiso 0.50 1 d PD . .
C72 C 0.5616(14) 0.5078(9) 0.4077(9) 0.104(6) Uiso 0.50 1 d PD . .
H72A H 0.5689 0.5270 0.3680 0.125 Uiso 0.50 1 calc PR . .
H72B H 0.6175 0.4778 0.4213 0.125 Uiso 0.50 1 calc PR . .

loop_
_atom_site_aniso_label
_atom_site_aniso_U_11
_atom_site_aniso_U_22
_atom_site_aniso_U_33
_atom_site_aniso_U_23
_atom_site_aniso_U_13
_atom_site_aniso_U_12
Rh1 0.0334(2) 0.0333(2) 0.0358(2) 0.00119(16) 0.00727(18) -0.00111(16)
Ru1 0.0338(2) 0.0332(2) 0.0343(2) 0.00036(16) 0.00743(18) -0.00077(16)
Cl1 0.0367(7) 0.0341(6) 0.0446(8) 0.0029(5) 0.0083(6) 0.0012(5)
Cl2 0.0343(7) 0.0388(6) 0.0359(7) 0.0033(5) 0.0062(6) -0.0016(5)
Cl3 0.0397(7) 0.0372(6) 0.0410(8) -0.0040(5) 0.0113(6) -0.0028(5)
P1 0.0372(8) 0.0356(6) 0.0374(8) -0.0024(5) 0.0093(6) -0.0004(5)
P2 0.0357(8) 0.0340(6) 0.0373(8) 0.0003(5) 0.0081(6) -0.0020(5)
O1 0.043(2) 0.0426(19) 0.037(2) 0.0003(16) 0.0059(18) 0.0033(16)
O2 0.039(2) 0.0442(19) 0.041(2) 0.0010(17) 0.0117(18) 0.0045(16)
C1 0.064(4) 0.043(3) 0.042(4) 0.000(3) 0.000(3) 0.004(3)
C2 0.070(5) 0.087(5) 0.048(4) 0.001(4) -0.010(4) 0.015(4)
C3 0.079(5) 0.081(5) 0.052(4) 0.013(4) 0.011(4) -0.017(4)
C4 0.033(3) 0.034(2) 0.043(3) -0.003(2) 0.009(2) -0.005(2)
C5 0.033(3) 0.040(2) 0.035(3) -0.005(2) 0.009(2) -0.005(2)
C6 0.036(3) 0.036(3) 0.037(3) 0.003(2) 0.009(2) -0.006(2)
C7 0.035(3) 0.036(2) 0.037(3) -0.001(2) 0.005(2) -0.002(2)
C8 0.032(3) 0.038(3) 0.039(3) -0.004(2) 0.007(2) -0.001(2)
C9 0.045(3) 0.036(2) 0.036(3) -0.002(2) 0.006(3) -0.006(2)
C10 0.056(4) 0.048(3) 0.039(3) 0.002(2) 0.016(3) -0.002(3)
C11 0.069(5) 0.057(3) 0.043(4) 0.000(3) 0.019(3) -0.013(3)
C12 0.084(5) 0.042(3) 0.036(3) 0.003(2) 0.007(3) -0.010(3)
C13 0.062(4) 0.039(3) 0.046(4) 0.004(3) -0.006(3) 0.001(3)
C14 0.047(4) 0.042(3) 0.045(4) 0.001(2) 0.006(3) 0.006(2)
C15 0.036(3) 0.033(2) 0.041(3) 0.005(2) 0.008(2) 0.000(2)
C16 0.047(3) 0.041(3) 0.038(3) -0.002(2) 0.007(3) -0.001(2)
C17 0.044(3) 0.043(3) 0.051(4) 0.005(3) 0.006(3) -0.004(2)
C18 0.057(4) 0.036(3) 0.045(4) -0.001(2) 0.003(3) 0.001(2)
C19 0.049(4) 0.039(3) 0.049(4) 0.000(2) 0.013(3) 0.003(2)
C20 0.051(4) 0.036(3) 0.043(3) 0.003(2) 0.008(3) -0.005(2)
C21 0.036(3) 0.035(2) 0.037(3) 0.002(2) 0.005(2) 0.003(2)
C22 0.056(4) 0.040(3) 0.040(3) -0.002(2) 0.004(3) -0.006(2)
C23 0.074(5) 0.045(3) 0.046(4) -0.005(3) 0.000(3) -0.007(3)
C24 0.065(4) 0.058(3) 0.038(4) -0.004(3) 0.001(3) 0.011(3)
C25 0.048(4) 0.058(3) 0.038(3) 0.008(3) 0.008(3) 0.003(3)
C26 0.038(3) 0.047(3) 0.041(3) 0.000(2) 0.005(3) 0.000(2)
C27 0.031(3) 0.040(3) 0.035(3) 0.001(2) 0.009(2) 0.002(2)
C28 0.040(3) 0.043(3) 0.036(3) -0.002(2) 0.005(3) -0.002(2)
C29 0.045(3) 0.033(3) 0.050(4) 0.004(2) 0.012(3) 0.002(2)
C30 0.054(4) 0.042(3) 0.050(4) 0.008(3) 0.017(3) 0.008(3)
C31 0.048(4) 0.055(3) 0.042(4) 0.004(3) 0.004(3) 0.002(3)
C32 0.040(3) 0.048(3) 0.041(3) 0.000(2) 0.004(3) 0.000(2)
C33 0.044(3) 0.033(2) 0.039(3) -0.001(2) 0.009(3) -0.004(2)
C34 0.043(3) 0.041(3) 0.044(3) -0.002(2) 0.010(3) -0.003(2)
C35 0.048(4) 0.054(3) 0.036(3) -0.006(3) 0.005(3) -0.009(3)
C36 0.071(5) 0.040(3) 0.050(4) -0.013(3) 0.010(3) -0.003(3)
C37 0.060(5) 0.049(3) 0.089(6) -0.021(3) -0.003(4) 0.012(3)
C38 0.055(4) 0.044(3) 0.072(5) -0.017(3) 0.002(4) 0.005(3)
C39 0.038(3) 0.038(3) 0.040(3) -0.003(2) 0.007(3) 0.002(2)
C40 0.052(4) 0.037(3) 0.049(4) 0.004(2) 0.018(3) 0.006(2)
C41 0.060(4) 0.040(3) 0.060(4) 0.008(3) 0.010(3) 0.004(3)
C42 0.052(4) 0.041(3) 0.062(4) 0.005(3) -0.002(3) 0.008(3)
C43 0.042(4) 0.049(3) 0.073(5) -0.008(3) -0.004(3) 0.003(3)
C44 0.043(3) 0.041(3) 0.048(4) -0.004(2) 0.008(3) -0.003(2)
C45 0.038(3) 0.039(3) 0.039(3) -0.006(2) 0.010(3) -0.005(2)
C46 0.051(4) 0.038(3) 0.045(4) 0.001(2) 0.016(3) 0.000(2)
C47 0.048(4) 0.054(3) 0.050(4) -0.012(3) 0.016(3) -0.007(3)
C48 0.071(5) 0.048(3) 0.039(4) -0.007(3) 0.019(3) -0.015(3)
C49 0.070(5) 0.039(3) 0.050(4) -0.003(3) 0.018(3) -0.005(3)
C50 0.053(4) 0.037(3) 0.046(4) -0.006(2) 0.014(3) -0.003(2)
C51 0.042(3) 0.040(3) 0.038(3) -0.002(2) 0.010(3) -0.004(2)
C52 0.047(4) 0.044(3) 0.053(4) -0.011(3) 0.007(3) -0.002(2)
C53 0.034(3) 0.069(4) 0.081(5) -0.022(4) 0.013(3) 0.000(3)
C54 0.040(4) 0.078(4) 0.061(5) -0.010(3) 0.013(3) -0.014(3)
C55 0.039(3) 0.056(3) 0.070(5) -0.002(3) 0.013(3) -0.008(3)
C56 0.055(4) 0.037(3) 0.072(5) 0.003(3) 0.010(3) 0.001(3)
C57 0.038(3) 0.028(2) 0.039(3) -0.002(2) 0.011(2) -0.0004(19)
C58 0.041(3) 0.044(3) 0.043(3) -0.003(2) 0.011(3) -0.001(2)
C59 0.052(4) 0.049(3) 0.042(4) 0.006(3) 0.012(3) 0.007(3)
C60 0.058(4) 0.040(3) 0.044(4) 0.006(2) 0.008(3) 0.008(3)
C61 0.042(3) 0.047(3) 0.042(3) 0.002(2) 0.000(3) 0.005(2)
C62 0.045(3) 0.035(3) 0.040(3) -0.006(2) 0.009(3) -0.003(2)
C63 0.042(3) 0.044(3) 0.040(3) -0.003(2) 0.010(3) -0.007(2)
C64 0.038(3) 0.059(3) 0.047(4) -0.008(3) 0.003(3) 0.006(3)
C65 0.059(4) 0.052(3) 0.064(5) -0.021(3) 0.013(4) 0.000(3)
C66 0.074(5) 0.074(4) 0.042(4) -0.019(3) 0.014(4) -0.013(4)
C67 0.102(6) 0.058(4) 0.041(4) -0.005(3) 0.010(4) -0.008(4)
C68 0.082(5) 0.039(3) 0.046(4) -0.005(3) 0.007(3) -0.007(3)
O3 0.163(8) 0.130(6) 0.101(6) -0.016(4) 0.070(6) -0.015(5)
C69 0.104(7) 0.100(6) 0.050(5) 0.003(4) 0.007(5) -0.015(5)
C70 0.141(9) 0.093(6) 0.050(5) -0.014(4) 0.027(5) -0.041(6)
C71 0.095(8) 0.126(8) 0.099(8) 0.017(6) -0.004(6) -0.030(6)

loop_
_geom_bond_atom_site_label_1
_geom_bond_atom_site_label_2
_geom_bond_distance
_geom_bond_site_symmetry_2
_geom_bond_publ_flag
Rh1 C7 2.122(5) . ?
Rh1 C6 2.124(5) . ?
Rh1 C8 2.147(5) . ?
Rh1 C5 2.177(5) . ?
Rh1 C4 2.381(5) . ?
Rh1 Cl2 2.4698(14) . ?
Rh1 Cl1 2.4700(14) . ?
Rh1 Cl3 2.5275(14) . ?
Ru1 O1 2.114(4) . ?
Ru1 P2 2.3303(13) . ?
Ru1 P1 2.3314(15) . ?
Ru1 Cl2 2.4013(16) . ?
Ru1 Cl1 2.4588(12) . ?
Ru1 Cl3 2.4994(15) . ?
P1 C45 1.833(6) . ?
P1 C39 1.853(6) . ?
P1 C33 1.865(5) . ?
P2 C51 1.833(6) . ?
P2 C57 1.838(5) . ?
P2 C63 1.862(6) . ?
O1 C1 1.232(7) . ?
O2 C4 1.239(6) . ?
C1 C2 1.489(9) . ?
C1 C3 1.506(10) . ?
C2 H2A 0.9800 . ?
C2 H2B 0.9800 . ?
C2 H2C 0.9800 . ?
C3 H3A 0.9800 . ?
C3 H3B 0.9800 . ?
C3 H3C 0.9800 . ?
C4 C8 1.476(8) . ?
C4 C5 1.501(7) . ?
C5 C6 1.459(7) . ?
C5 C9 1.461(8) . ?
C6 C7 1.439(7) . ?
C6 C15 1.492(7) . ?
C7 C8 1.464(7) . ?
C7 C21 1.492(8) . ?
C8 C27 1.485(7) . ?
C9 C14 1.398(8) . ?
C9 C10 1.399(8) . ?
C10 C11 1.388(8) . ?
C10 H10 0.9500 . ?
C11 C12 1.386(9) . ?
C11 H11 0.9500 . ?
C12 C13 1.382(9) . ?
C12 H12 0.9500 . ?
C13 C14 1.386(8) . ?
C13 H13 0.9500 . ?
C14 H14 0.9500 . ?
C15 C20 1.383(8) . ?
C15 C16 1.402(7) . ?
C16 C17 1.399(7) . ?
C16 H16 0.9500 . ?
C17 C18 1.380(9) . ?
C17 H17 0.9500 . ?
C18 C19 1.386(8) . ?
C18 H18 0.9500 . ?
C19 C20 1.400(7) . ?
C19 H19 0.9500 . ?
C20 H20 0.9500 . ?
C21 C22 1.394(7) . ?
C21 C26 1.397(8) . ?
C22 C23 1.392(9) . ?
C22 H22 0.9500 . ?
C23 C24 1.397(9) . ?
C23 H23 0.9500 . ?
C24 C25 1.381(8) . ?
C24 H24 0.9500 . ?
C25 C26 1.388(8) . ?
C25 H25 0.9500 . ?
C26 H26 0.9500 . ?
C27 C32 1.388(8) . ?
C27 C28 1.399(7) . ?
C28 C29 1.369(7) . ?
C28 H28 0.9500 . ?
C29 C30 1.391(8) . ?
C29 H29 0.9500 . ?
C30 C31 1.388(8) . ?
C30 H30 0.9500 . ?
C31 C32 1.408(8) . ?
C31 H31 0.9500 . ?
C32 H32 0.9500 . ?
C33 C34 1.381(8) . ?
C33 C38 1.398(8) . ?
C34 C35 1.397(8) . ?
C34 H34 0.9500 . ?
C35 C36 1.378(8) . ?
C35 H35 0.9500 . ?
C36 C37 1.376(9) . ?
C36 H36 0.9500 . ?
C37 C38 1.387(9) . ?
C37 H37 0.9500 . ?
C38 H38 0.9500 . ?
C39 C44 1.384(8) . ?
C39 C40 1.408(8) . ?
C40 C41 1.380(9) . ?
C40 H40 0.9500 . ?
C41 C42 1.402(9) . ?
C41 H41 0.9500 . ?
C42 C43 1.362(9) . ?
C42 H42 0.9500 . ?
C43 C44 1.370(8) . ?
C43 H43 0.9500 . ?
C44 H44 0.9500 . ?
C45 C50 1.393(8) . ?
C45 C46 1.414(8) . ?
C46 C47 1.386(8) . ?
C46 H46 0.9500 . ?
C47 C48 1.377(9) . ?
C47 H47 0.9500 . ?
C48 C49 1.380(9) . ?
C48 H48 0.9500 . ?
C49 C50 1.386(8) . ?
C49 H49 0.9500 . ?
C50 H50 0.9500 . ?
C51 C52 1.378(8) . ?
C51 C56 1.397(7) . ?
C52 C53 1.389(9) . ?
C52 H52 0.9500 . ?
C53 C54 1.393(9) . ?
C53 H53 0.9500 . ?
C54 C55 1.368(9) . ?
C54 H54 0.9500 . ?
C55 C56 1.390(9) . ?
C55 H55 0.9500 . ?
C56 H56 0.9500 . ?
C57 C62 1.397(8) . ?
C57 C58 1.398(8) . ?
C58 C59 1.408(8) . ?
C58 H58 0.9500 . ?
C59 C60 1.376(9) . ?
C59 H59 0.9500 . ?
C60 C61 1.374(9) . ?
C60 H60 0.9500 . ?
C61 C62 1.391(8) . ?
C61 H61 0.9500 . ?
C62 H62 0.9500 . ?
C63 C64 1.375(8) . ?
C63 C68 1.389(8) . ?
C64 C65 1.400(9) . ?
C64 H64 0.9500 . ?
C65 C66 1.367(10) . ?
C65 H65 0.9500 . ?
C66 C67 1.385(10) . ?
C66 H66 0.9500 . ?
C67 C68 1.380(9) . ?
C67 H67 0.9500 . ?
C68 H68 0.9500 . ?
O3 C69 1.212(11) . ?
C69 C71 1.461(13) . ?
C69 C70 1.474(11) . ?
C70 H70A 0.9800 . ?
C70 H70B 0.9800 . ?
C70 H70C 0.9800 . ?
C71 H71A 0.9800 . ?
C71 H71B 0.9800 . ?
C71 H71C 0.9800 . ?
Cl4 C72 1.748(15) . ?
Cl5 C72 1.651(16) . ?
C72 H72A 0.9900 . ?
C72 H72B 0.9900 . ?
